data_4081169
loop_
_publ_author_name
'Cabeza, Javier A.'
'Damonte, Marina'
'Garc\'ia-\'Alvarez, Pablo'
'P\'erez-Carre Enrique'

_publ_section_title
;
 Reactivity of a (Bis-NHC)tricarbonylruthenium(0) Complex with Methyl
 Triflate and Methyl Iodide. Formation of Methyl- and Acetylruthenium(II)
 Derivatives: Experimental Results and Mechanistic DFT Calculations
;
_journal_issue 15
_journal_name_full Organometallics
_journal_page_first 4382
_journal_paper_doi 10.1021/om400534n
_journal_volume 32
_journal_year 2013
_chemical_formula_moiety 'C15 H19 N4 O3 Ru, C F3 O3 S'
_chemical_formula_sum 'C32 H38 F6 N8 O12 Ru2 S2'
_chemical_formula_weight 1106.96
_chemical_name_systematic
;
 ?
;
_space_group_IT_number 15
_symmetry_cell_setting monoclinic
_symmetry_space_group_name_Hall '-C 2yc'
_symmetry_space_group_name_H-M 'C 1 2/c 1'
_atom_sites_solution_hydrogens geom
_atom_sites_solution_primary direct
_atom_sites_solution_secondary difmap
_audit_creation_method SHELXL-97
_cell_angle_alpha 90.00
_cell_angle_beta 93.070(3)
_cell_angle_gamma 90.00
_cell_formula_units_Z 4
_cell_length_a 24.4685(8)
_cell_length_b 6.5425(2)
_cell_length_c 25.8504(8)
_cell_measurement_temperature 123(2)
_cell_volume 4132.3(2)
_computing_cell_refinement
;
CrysAlisPro, Agilent Technologies,
Version 1.171.35.19 (release 27-10-2011 CrysAlis171 .NET)
(compiled Oct 27 2011,15:02:11)
;
_computing_data_collection
;
CrysAlisPro, Agilent Technologies,
Version 1.171.35.19 (release 27-10-2011 CrysAlis171 .NET)
(compiled Oct 27 2011,15:02:11)
;
_computing_data_reduction
;
CrysAlisPro, Agilent Technologies,
Version 1.171.35.19 (release 27-10-2011 CrysAlis171 .NET)
(compiled Oct 27 2011,15:02:11)
;
_computing_molecular_graphics 'PLATON (Spek, 2008)'
_computing_publication_material 'SHELXL-97 (Sheldrick, 2008)'
_computing_structure_refinement 'SHELXL-97 (Sheldrick, 2008)'
_computing_structure_solution 'SIR-97 (Giacovazzo, 1999)'
_diffrn_ambient_temperature 123(2)
_diffrn_measured_fraction_theta_full 0.967
_diffrn_measured_fraction_theta_max 0.967
_diffrn_measurement_device_type 'Xcalibur, Onyx, Nova'
_diffrn_radiation_monochromator mirror
_diffrn_radiation_source 'Nova (Cu) X-ray Source'
_diffrn_radiation_type CuK\a
_diffrn_radiation_wavelength 1.54180
_diffrn_reflns_av_R_equivalents 0.0250
_diffrn_reflns_av_sigmaI/netI 0.0288
_diffrn_reflns_limit_h_max 30
_diffrn_reflns_limit_h_min -22
_diffrn_reflns_limit_k_max 6
_diffrn_reflns_limit_k_min -7
_diffrn_reflns_limit_l_max 31
_diffrn_reflns_limit_l_min -28
_diffrn_reflns_number 7779
_diffrn_reflns_theta_full 72.44
_diffrn_reflns_theta_max 72.44
_diffrn_reflns_theta_min 3.42
_exptl_absorpt_coefficient_mu 7.730
_exptl_absorpt_correction_T_max 1.00000
_exptl_absorpt_correction_T_min 0.72253
_exptl_absorpt_correction_type multi-scan
_exptl_absorpt_process_details
;
CrysAlisPro, Agilent Technologies,
Version 1.171.35.19 (release 27-10-2011 CrysAlis171 .NET)
(compiled Oct 27 2011,15:02:11)
Empirical absorption correction using spherical harmonics,
 implemented in SCALE3 ABSPACK scaling algorithm.
;
_exptl_crystal_colour orange
_exptl_crystal_density_diffrn 1.779
_exptl_crystal_density_method 'not measured'
_exptl_crystal_description fragment
_exptl_crystal_F_000 2224
_exptl_crystal_size_max 0.0803
_exptl_crystal_size_mid 0.0688
_exptl_crystal_size_min 0.0647
_refine_diff_density_max 0.591
_refine_diff_density_min -1.060
_refine_diff_density_rms 0.085
_refine_ls_extinction_method none
_refine_ls_goodness_of_fit_ref 1.088
_refine_ls_hydrogen_treatment constr
_refine_ls_matrix_type full
_refine_ls_number_parameters 313
_refine_ls_number_reflns 3956
_refine_ls_number_restraints 0
_refine_ls_restrained_S_all 1.088
_refine_ls_R_factor_all 0.0368
_refine_ls_R_factor_gt 0.0338
_refine_ls_shift/su_max 0.002
_refine_ls_shift/su_mean 0.000
_refine_ls_structure_factor_coef Fsqd
_refine_ls_weighting_details 'calc w=1/[\s^2^(Fo^2^)+(0.0561P)^2^+6.6092P] where P=(Fo^2^+2Fc^2^)/3'
_refine_ls_weighting_scheme calc
_refine_ls_wR_factor_gt 0.0921
_refine_ls_wR_factor_ref 0.0942
_reflns_number_gt 3673
_reflns_number_total 3956
_reflns_threshold_expression >2\s(I)
_cod_data_source_file om400534n_si_002.cif
_cod_data_source_block xn12010-md401
_cod_depositor_comments
;
The following automatic conversions were performed:

'_symmetry_cell_setting' value 'MONOCLINIC' changed to 'monoclinic'
according to /home/saulius/struct/CIF-dictionaries/cif_core.dic
dictionary named 'cif_core.dic' version 2.4.2 from 2011-04-26.

Automatic conversion script
Id: cif_fix_values 1891 2012-01-12 08:04:46Z andrius 
;
_cod_original_sg_symbol_H-M 'C 2/c'
_cod_database_code 4081169

loop_
_symmetry_equiv_pos_as_xyz
'x, y, z'
'-x, y, -z+1/2'
'x+1/2, y+1/2, z'
'-x+1/2, y+1/2, -z+1/2'
'-x, -y, -z'
'x, -y, z-1/2'
'-x+1/2, -y+1/2, -z'
'x+1/2, -y+1/2, z-1/2'

loop_
_atom_site_label
_atom_site_type_symbol
_atom_site_fract_x
_atom_site_fract_y
_atom_site_fract_z
_atom_site_U_iso_or_equiv
_atom_site_adp_type
_atom_site_occupancy
_atom_site_symmetry_multiplicity
_atom_site_calc_flag
_atom_site_refinement_flags
_atom_site_disorder_assembly
_atom_site_disorder_group
C2 C 0.69069(13) 0.1869(5) 0.10146(12) 0.0269(6) Uani 1 1 d . . .
C3 C 0.79051(15) 0.1932(8) 0.13463(16) 0.0494(10) Uani 1 1 d . . .
H3A H 0.7809 0.3162 0.1538 0.074 Uiso 1 1 calc R . .
H3B H 0.8225 0.2213 0.1145 0.074 Uiso 1 1 calc R . .
H3C H 0.7990 0.0817 0.1591 0.074 Uiso 1 1 calc R . .
C4 C 0.75310(15) 0.0134(6) 0.05674(14) 0.0373(7) Uani 1 1 d . . .
H4 H 0.7870 -0.0441 0.0478 0.045 Uiso 1 1 calc R . .
C5 C 0.70507(14) -0.0071(6) 0.03039(13) 0.0347(7) Uani 1 1 d . . .
H5 H 0.6983 -0.0778 -0.0014 0.042 Uiso 1 1 calc R . .
C6 C 0.61137(14) 0.1346(5) 0.03664(13) 0.0328(7) Uani 1 1 d . . .
H6A H 0.5866 0.1631 0.0648 0.039 Uiso 1 1 calc R . .
H6B H 0.5975 0.0126 0.0175 0.039 Uiso 1 1 calc R . .
C7 C 0.61236(15) 0.3163(6) 0.00032(13) 0.0355(7) Uani 1 1 d . . .
H7A H 0.6370 0.2856 -0.0278 0.043 Uiso 1 1 calc R . .
H7B H 0.5751 0.3378 -0.0157 0.043 Uiso 1 1 calc R . .
C8 C 0.63127(13) 0.5107(5) 0.02727(12) 0.0314(7) Uani 1 1 d . . .
H8A H 0.6679 0.4893 0.0445 0.038 Uiso 1 1 calc R . .
H8B H 0.6341 0.6214 0.0015 0.038 Uiso 1 1 calc R . .
C9 C 0.54442(14) 0.6705(6) 0.05047(14) 0.0342(7) Uani 1 1 d . . .
H9 H 0.5349 0.7252 0.0171 0.041 Uiso 1 1 calc R . .
C10 C 0.51399(15) 0.6754(6) 0.09218(14) 0.0365(7) Uani 1 1 d . . .
H10 H 0.4790 0.7368 0.0942 0.044 Uiso 1 1 calc R . .
C11 C 0.52022(14) 0.5504(6) 0.18249(13) 0.0371(7) Uani 1 1 d . . .
H11A H 0.5333 0.4221 0.1983 0.056 Uiso 1 1 calc R . .
H11B H 0.4802 0.5479 0.1784 0.056 Uiso 1 1 calc R . .
H11C H 0.5318 0.6653 0.2048 0.056 Uiso 1 1 calc R . .
C12 C 0.59207(12) 0.5082(5) 0.11569(11) 0.0263(6) Uani 1 1 d . . .
C14 C 0.70291(16) 0.1974(7) 0.20931(14) 0.0434(9) Uani 1 1 d . . .
C15 C 0.63417(16) 0.5084(7) 0.22173(15) 0.0474(10) Uani 1 1 d . . .
C16 C 0.40735(14) 0.0857(6) 0.16401(14) 0.0385(8) Uani 1 1 d . . .
C1 C 0.7085(6) 0.608(3) 0.1439(5) 0.029(3) Uani 0.51 1 d P A 1
H1A H 0.7298 0.5714 0.1143 0.043 Uiso 0.51 1 calc PR A 1
H1B H 0.7334 0.6388 0.1739 0.043 Uiso 0.51 1 calc PR A 1
H1C H 0.6862 0.7293 0.1352 0.043 Uiso 0.51 1 calc PR A 1
C13 C 0.6035(6) 0.131(3) 0.1724(9) 0.029(2) Uani 0.51 1 d P A 1
O13 O 0.5737(3) -0.0002(10) 0.1800(2) 0.0500(13) Uani 0.51 1 d P A 1
O15 O 0.6240(11) 0.577(7) 0.2608(7) 0.057(7) Uani 0.66(9) 1 d P B 1
O14 O 0.7227(6) 0.073(3) 0.2367(5) 0.049(3) Uani 0.61(3) 1 d P C 1
C1A C 0.5968(6) 0.096(3) 0.1699(10) 0.029(3) Uani 0.49 1 d P A 2
H1A1 H 0.5628 0.1265 0.1496 0.043 Uiso 0.49 1 calc PR A 2
H1A2 H 0.5889 0.0784 0.2064 0.043 Uiso 0.49 1 calc PR A 2
H1A3 H 0.6130 -0.0293 0.1569 0.043 Uiso 0.49 1 calc PR A 2
C13A C 0.7039(7) 0.578(3) 0.1533(4) 0.029(2) Uani 0.49 1 d P A 2
O13A O 0.7333(2) 0.7152(10) 0.1477(2) 0.0444(12) Uani 0.49 1 d P A 2
O15A O 0.6372(13) 0.650(6) 0.2498(15) 0.044(6) Uani 0.34(9) 1 d P B 2
O14A O 0.7342(9) 0.141(3) 0.2397(9) 0.049(3) Uani 0.39(3) 1 d P C 2
F1 F 0.44928(12) 0.1462(5) 0.19451(11) 0.0694(9) Uani 1 1 d . . .
F2 F 0.41053(11) -0.1163(4) 0.15864(11) 0.0555(6) Uani 1 1 d . . .
F3 F 0.36197(11) 0.1234(4) 0.18825(10) 0.0546(6) Uani 1 1 d . . .
N1 N 0.74440(11) 0.1340(5) 0.09955(11) 0.0321(6) Uani 1 1 d . . .
N2 N 0.66676(11) 0.0955(4) 0.05862(10) 0.0292(5) Uani 1 1 d . . .
N3 N 0.59247(10) 0.5698(4) 0.06572(10) 0.0288(5) Uani 1 1 d . . .
N4 N 0.54322(10) 0.5743(5) 0.13144(10) 0.0301(6) Uani 1 1 d . . .
O3 O 0.35666(16) 0.1329(5) 0.07550(12) 0.0615(9) Uani 1 1 d . . .
O2 O 0.45560(16) 0.1502(5) 0.07913(15) 0.0690(11) Uani 1 1 d . . .
O1 O 0.40280(12) 0.4256(4) 0.11374(11) 0.0451(6) Uani 1 1 d . . .
Ru1 Ru 0.654743(9) 0.35218(4) 0.162675(8) 0.02504(10) Uani 1 1 d . A .
S1 S 0.40608(4) 0.21395(14) 0.10107(3) 0.0367(2) Uani 1 1 d . . .

loop_
_atom_site_aniso_label
_atom_site_aniso_U_11
_atom_site_aniso_U_22
_atom_site_aniso_U_33
_atom_site_aniso_U_23
_atom_site_aniso_U_13
_atom_site_aniso_U_12
C2 0.0306(15) 0.0274(15) 0.0230(13) -0.0008(12) 0.0028(11) 0.0000(12)
C3 0.0287(17) 0.079(3) 0.0404(19) -0.013(2) -0.0038(14) 0.0065(18)
C4 0.0390(17) 0.0391(19) 0.0341(17) -0.0024(14) 0.0065(13) 0.0060(15)
C5 0.0428(18) 0.0320(17) 0.0297(16) -0.0039(13) 0.0037(13) 0.0028(14)
C6 0.0291(15) 0.0397(19) 0.0289(16) -0.0051(13) -0.0048(12) -0.0024(13)
C7 0.0389(17) 0.0442(19) 0.0229(14) 0.0006(14) -0.0022(12) 0.0002(15)
C8 0.0321(15) 0.0366(18) 0.0256(14) 0.0061(13) 0.0034(11) 0.0027(13)
C9 0.0314(16) 0.0372(18) 0.0330(17) 0.0038(13) -0.0077(13) 0.0052(14)
C10 0.0329(16) 0.0405(19) 0.0355(17) 0.0024(14) -0.0038(13) 0.0049(14)
C11 0.0302(15) 0.052(2) 0.0297(16) -0.0009(15) 0.0030(12) 0.0006(15)
C12 0.0263(14) 0.0278(15) 0.0245(14) -0.0003(12) -0.0022(11) -0.0005(12)
C14 0.0435(19) 0.057(2) 0.0296(17) -0.0071(17) 0.0046(14) 0.0089(18)
C15 0.0396(19) 0.064(3) 0.0365(19) -0.0107(19) -0.0139(15) 0.0192(18)
C16 0.0330(17) 0.046(2) 0.0362(18) 0.0063(16) -0.0016(14) -0.0016(16)
C1 0.025(4) 0.025(6) 0.036(4) 0.002(3) 0.003(3) -0.013(3)
C13 0.033(4) 0.027(6) 0.028(4) 0.003(3) 0.001(3) -0.001(4)
O13 0.053(3) 0.043(3) 0.054(3) 0.003(3) 0.004(3) -0.020(3)
O15 0.052(7) 0.088(14) 0.032(4) -0.030(6) -0.004(4) 0.020(8)
O14 0.050(6) 0.062(8) 0.034(2) 0.015(5) -0.007(3) 0.024(5)
C1A 0.025(4) 0.025(6) 0.036(4) 0.002(3) 0.003(3) -0.013(3)
C13A 0.033(4) 0.027(6) 0.028(4) 0.003(3) 0.001(3) -0.001(4)
O13A 0.044(3) 0.042(3) 0.047(3) 0.003(3) -0.003(2) -0.017(3)
O15A 0.040(7) 0.053(10) 0.039(7) -0.018(7) 0.002(6) -0.004(7)
O14A 0.050(6) 0.062(8) 0.034(2) 0.015(5) -0.007(3) 0.024(5)
F1 0.0598(15) 0.093(2) 0.0529(15) 0.0282(14) -0.0250(12) -0.0249(15)
F2 0.0618(15) 0.0450(13) 0.0604(15) 0.0182(12) 0.0105(12) 0.0081(11)
F3 0.0528(14) 0.0715(17) 0.0410(12) 0.0007(11) 0.0161(10) 0.0016(12)
N1 0.0284(13) 0.0386(16) 0.0290(13) -0.0023(11) -0.0008(10) 0.0039(11)
N2 0.0345(14) 0.0288(13) 0.0240(12) -0.0027(11) -0.0013(10) -0.0007(11)
N3 0.0283(12) 0.0325(14) 0.0253(12) 0.0045(11) -0.0015(10) 0.0025(11)
N4 0.0252(12) 0.0376(15) 0.0272(12) 0.0010(11) -0.0016(10) 0.0049(11)
O3 0.081(2) 0.059(2) 0.0419(16) 0.0055(14) -0.0220(15) -0.0152(16)
O2 0.081(2) 0.062(2) 0.068(2) 0.0253(17) 0.0425(19) 0.0307(18)
O1 0.0496(15) 0.0371(14) 0.0483(15) 0.0035(12) 0.0007(11) 0.0045(12)
Ru1 0.02602(14) 0.02863(16) 0.02017(14) -0.00023(8) -0.00149(9) 0.00034(9)
S1 0.0464(5) 0.0366(4) 0.0272(4) 0.0034(3) 0.0017(3) 0.0063(4)

loop_
_atom_type_symbol
_atom_type_description
_atom_type_scat_dispersion_real
_atom_type_scat_dispersion_imag
_atom_type_scat_source
C C 0.0181 0.0091 'International Tables Vol C Tables 4.2.6.8 and 6.1.1.4'
H H 0.0000 0.0000 'International Tables Vol C Tables 4.2.6.8 and 6.1.1.4'
F F 0.0727 0.0534 'International Tables Vol C Tables 4.2.6.8 and 6.1.1.4'
N N 0.0311 0.0180 'International Tables Vol C Tables 4.2.6.8 and 6.1.1.4'
O O 0.0492 0.0322 'International Tables Vol C Tables 4.2.6.8 and 6.1.1.4'
Ru Ru 0.0552 3.2960 'International Tables Vol C Tables 4.2.6.8 and 6.1.1.4'
S S 0.3331 0.5567 'International Tables Vol C Tables 4.2.6.8 and 6.1.1.4'

loop_
_geom_angle_atom_site_label_1
_geom_angle_atom_site_label_2
_geom_angle_atom_site_label_3
_geom_angle
N1 C2 N2 103.4(3)
N1 C2 Ru1 126.1(2)
N2 C2 Ru1 130.2(2)
C5 C4 N1 107.2(3)
C4 C5 N2 106.5(3)
N2 C6 C7 109.4(3)
C8 C7 C6 112.9(3)
N3 C8 C7 110.0(3)
C10 C9 N3 106.3(3)
C9 C10 N4 107.0(3)
N3 C12 N4 104.1(3)
N3 C12 Ru1 129.5(2)
N4 C12 Ru1 126.4(2)
O14A C14 O14 26.6(9)
O14A C14 Ru1 167.6(12)
O14 C14 Ru1 164.9(10)
O15 C15 O15A 32.5(6)
O15 C15 Ru1 170.3(19)
O15A C15 Ru1 154(3)
F1 C16 F3 107.8(3)
F1 C16 F2 108.2(3)
F3 C16 F2 106.8(3)
F1 C16 S1 111.7(3)
F3 C16 S1 111.1(3)
F2 C16 S1 111.1(3)
O13 C13 Ru1 177.7(16)
O13A C13A Ru1 179.7(12)
C2 N1 C4 111.3(3)
C2 N1 C3 128.6(3)
C4 N1 C3 120.0(3)
C2 N2 C5 111.5(3)
C2 N2 C6 125.9(3)
C5 N2 C6 121.1(3)
C12 N3 C9 111.3(3)
C12 N3 C8 127.4(3)
C9 N3 C8 120.2(3)
C12 N4 C10 111.3(3)
C12 N4 C11 128.5(3)
C10 N4 C11 120.2(3)
C15 Ru1 C13 95.4(5)
C15 Ru1 C14 87.72(16)
C13 Ru1 C14 84.6(5)
C15 Ru1 C13A 83.3(4)
C13 Ru1 C13A 178.1(4)
C14 Ru1 C13A 96.7(4)
C15 Ru1 C2 170.94(14)
C13 Ru1 C2 90.8(5)
C14 Ru1 C2 86.30(14)
C13A Ru1 C2 90.6(4)
C15 Ru1 C12 89.26(13)
C13 Ru1 C12 88.9(5)
C14 Ru1 C12 172.50(15)
C13A Ru1 C12 89.7(4)
C2 Ru1 C12 97.48(12)
C15 Ru1 C1 87.4(4)
C13 Ru1 C1 174.2(5)
C14 Ru1 C1 100.7(4)
C13A Ru1 C1 5.5(7)
C2 Ru1 C1 87.0(4)
C12 Ru1 C1 86.0(3)
C15 Ru1 C1A 98.0(5)
C13 Ru1 C1A 2.8(11)
C14 Ru1 C1A 85.6(5)
C13A Ru1 C1A 177.4(6)
C2 Ru1 C1A 88.3(5)
C12 Ru1 C1A 88.0(5)
C1 Ru1 C1A 171.9(9)
O1 S1 O2 115.8(2)
O1 S1 O3 113.9(2)
O2 S1 O3 114.7(3)
O1 S1 C16 103.85(18)
O2 S1 C16 104.18(19)
O3 S1 C16 102.25(18)

loop_
_geom_bond_atom_site_label_1
_geom_bond_atom_site_label_2
_geom_bond_distance
C2 N1 1.363(4)
C2 N2 1.363(4)
C2 Ru1 2.144(3)
C3 N1 1.461(5)
C4 C5 1.333(5)
C4 N1 1.385(5)
C5 N2 1.391(4)
C6 N2 1.464(4)
C6 C7 1.516(5)
C7 C8 1.510(5)
C8 N3 1.463(4)
C9 C10 1.343(5)
C9 N3 1.387(4)
C10 N4 1.379(4)
C11 N4 1.470(4)
C12 N3 1.354(4)
C12 N4 1.354(4)
C12 Ru1 2.161(3)
C14 O14A 1.13(2)
C14 O14 1.168(13)
C14 Ru1 1.928(4)
C15 O15 1.144(10)
C15 O15A 1.179(16)
C15 Ru1 1.926(4)
C16 F1 1.321(4)
C16 F3 1.327(4)
C16 F2 1.332(5)
C16 S1 1.829(4)
C1 Ru1 2.201(18)
C13 O13 1.15(2)
C13 Ru1 1.94(2)
C1A Ru1 2.21(2)
C13A O13A 1.16(2)
C13A Ru1 1.93(2)
O3 S1 1.447(3)
O2 S1 1.427(3)
O1 S1 1.426(3)
